data_2004387
loop_
_publ_author_name
'Lumme, P. O.'
'Knuuttila, H.'
'Lindell, E.'

_publ_section_title
;Di-\m-sulfato-<i>O</i>:<i>O</i>'-bis[(2-aminopyrimidine-<i>N</i>^1^)triaquacobalt(II)]
 Dihydrate (1),
 <i>catena</i>-Poly[bis(2-aminopyrimidine-<i>N</i>^1^)diaquanickel(II)-\m-sulfato-<i>O</i>:<i>O</i>'
 2-Aminopyrimidine] (2), (2-Aminopyrimidine-<i>N</i>^1^)pentaaquanickel(II)
 Sulfate 2-Aminopyrimidine (3) and
 <i>catena</i>-Poly[bis(2-aminopyrimidine-<i>N</i>^1^)aquacopper(ii)-\m-sulfato-<i>O</i>:<i>O</i>'
 Dihydrate] (4)
;
_journal_issue 1
_journal_name_full 'Acta Crystallographica Section C'
_journal_page_first 51
_journal_page_last 56
_journal_paper_doi 10.1107/S0108270195001338
_journal_volume 52
_journal_year 1996
_chemical_formula_analytical ' Co(C~4~H~5~N~3~)SO~4~.4H~2~O'
_chemical_formula_sum 'C8 H26 Co2 N6 O16 S2'
_chemical_formula_weight 644.31
_chemical_name_systematic
; Bis[triaqua(2-aminopyrimidine)\mu-sulphato-o,o^,^-cobalt(II)]
dihydrate
;
_space_group_IT_number 14
_symmetry_cell_setting monoclinic
_symmetry_space_group_name_Hall '-P 2ybc'
_symmetry_space_group_name_H-M 'P 1 21/c 1'
_audit_creation_method ' from_xtal_archive_file_using_CIFIO'
_cell_angle_alpha 90.00000
_cell_angle_beta 96.15(3)
_cell_angle_gamma 90.00000
_cell_formula_units_Z 2
_cell_length_a 6.814(2)
_cell_length_b 12.083(6)
_cell_length_c 13.762(7)
_cell_measurement_reflns_used 21
_cell_measurement_temperature 296(2)
_cell_measurement_theta_max 19.98
_cell_measurement_theta_min 4.47
_cell_volume 1126.6(9)
_computing_cell_refinement 'Nicolet P3F'
_computing_data_collection 'Nicolet P3F'
_computing_data_reduction xtal_ADDREF_SORTRF
_computing_molecular_graphics xtal
_computing_publication_material xtal_BONDLA_CIFIO
_computing_structure_refinement xtal_CRYLSQ
_computing_structure_solution xtal
_diffrn_ambient_temperature 296(2)
_diffrn_measurement_device 'Nicolet P3F 4-circle'
_diffrn_measurement_method \w-2\q
_diffrn_radiation_monochromator graphite
_diffrn_radiation_source 'fine-focus sealed tube'
_diffrn_radiation_type MoK\a
_diffrn_radiation_wavelength 0.71069
_diffrn_reflns_av_R_equivalents .025
_diffrn_reflns_av_sigmaI/netI .118
_diffrn_reflns_limit_h_max 10
_diffrn_reflns_limit_h_min 0
_diffrn_reflns_limit_k_max 17
_diffrn_reflns_limit_k_min 0
_diffrn_reflns_limit_l_max 21
_diffrn_reflns_limit_l_min -21
_diffrn_reflns_number 2908
_diffrn_reflns_theta_max 27.5
_diffrn_reflns_theta_min 2.25
_diffrn_standards_decay_% 'not significant'
_diffrn_standards_interval_count 48
_diffrn_standards_number 2
_exptl_absorpt_coefficient_mu 1.73
_exptl_absorpt_correction_T_max 1.00
_exptl_absorpt_correction_T_min 0.70
_exptl_absorpt_correction_type empirical
_exptl_absorpt_process_details 'empirical via \f-scans'
_exptl_crystal_colour red
_exptl_crystal_density_diffrn 1.906
_exptl_crystal_density_meas 1.922
_exptl_crystal_density_method flotation
_exptl_crystal_description prism
_exptl_crystal_F_000 660
_exptl_crystal_size_max 0.20
_exptl_crystal_size_mid 0.12
_exptl_crystal_size_min 0.12
_refine_diff_density_max '1.61 (2576 independent reflections)'
_refine_diff_density_min '-1.40 (2576 independent reflections)'
_refine_ls_abs_structure_details none
_refine_ls_abs_structure_Flack 0
_refine_ls_extinction_coef .00000
_refine_ls_extinction_method none
_refine_ls_goodness_of_fit_all 4.477
_refine_ls_goodness_of_fit_obs 2.44
_refine_ls_hydrogen_treatment none
_refine_ls_matrix_type full
_refine_ls_number_constraints 0
_refine_ls_number_parameters 154
_refine_ls_number_reflns 1545
_refine_ls_number_restraints 0
_refine_ls_R_factor_all '.118 (2576 independent refl.)'
_refine_ls_R_factor_obs .061
_refine_ls_shift/esd_max .11
_refine_ls_shift/esd_mean .015
_refine_ls_structure_factor_coef F
_refine_ls_weighting_details 'w = 1/\s(F)'
_refine_ls_weighting_scheme calc
_refine_ls_wR_factor_all '.128 (2576 independent refl.)'
_refine_ls_wR_factor_obs .055
_reflns_number_observed 1545
_reflns_number_total 2576
_reflns_observed_criterion F>6sigma(F)
_cod_data_source_file hr1034.cif
_cod_data_source_block compound_1
_cod_depositor_comments
;
The following automatic conversions were performed:

'_refine_ls_weighting_scheme' value 'w = 1/\s(F)' was changed to
'calc'. New tag '_refine_ls_weighting_details' was created. The value
of the new tag was set to 'w = 1/\s(F)'.

Automatic conversion script
Id: cif_fix_values 3143 2015-03-26 13:38:13Z robertas 
;
_cod_original_sg_symbol_H-M 'P 21/c'
_cod_database_code 2004387

loop_
_symmetry_equiv_pos_as_xyz
+x,+y,+z
-x,1/2+y,1/2-z
-x,-y,-z
+x,1/2-y,1/2+z

loop_
_atom_site_aniso_label
_atom_site_aniso_U_11
_atom_site_aniso_U_22
_atom_site_aniso_U_33
_atom_site_aniso_U_12
_atom_site_aniso_U_13
_atom_site_aniso_U_23
Co .0219(5) .0193(5) .0195(5) -.0009(6) .0033(4) -.0019(5)
O1 .024(3) .047(4) .026(3) -.003(3) .011(2) -.010(3)
O2 .023(3) .031(3) .038(3) -.004(2) .002(2) -.012(2)
O3 .031(3) .026(3) .029(3) -.004(3) .007(2) .000(3)
O4 .025(3) .023(3) .027(2) .001(3) .007(2) .001(2)
N1 .024(3) .023(3) .024(3) -.001(3) .000(3) -.002(3)
C1 .018(4) .023(4) .029(4) -.006(4) .004(3) .001(4)
N3 .051(5) .035(4) .028(4) -.008(4) -.001(3) .006(3)
N2 .036(4) .022(3) .027(3) .002(3) .001(3) .004(3)
C2 .049(6) .020(4) .049(5) -.003(4) .005(4) .000(4)
C3 .045(5) .030(4) .028(4) .001(4) -.004(4) -.010(4)
C4 .035(5) .029(4) .034(4) -.004(4) .005(4) -.007(4)
S .0180(9) .0195(9) .0191(8) -.0004(8) .0025(7) .0012(7)
O5 .024(3) .017(3) .031(3) -.002(2) -.002(2) -.001(2)
O6 .022(3) .038(3) .023(3) .002(3) .003(2) .003(3)
O7 .026(3) .025(3) .026(3) .005(2) .009(2) .001(2)
O8 .029(3) .027(3) .034(3) .004(2) .003(2) -.003(2)

loop_
_atom_site_label
_atom_site_fract_x
_atom_site_fract_y
_atom_site_fract_z
_atom_site_U_iso_or_equiv
_atom_site_thermal_displace_type
_atom_site_calc_flag
Co .2458(2) .16570(8) .03148(7) .0202(3) Uani yes
O1 .3201(7) .1509(5) -.1136(3) .032(2) Uani yes
O2 .5378(7) .1414(4) .0883(4) .031(2) Uani yes
O3 .1251(8) .1736(4) .1635(3) .028(2) Uani yes
O4 .2367(8) -.0136(4) .0364(4) .025(2) Uani yes
N1 .2746(9) .3467(5) .0434(4) .024(2) Uani yes
C1 .234(1) .4232(6) -.0275(6) .024(2) Uani yes
N3 .188(1) .3860(6) -.1193(5) .038(2) Uani yes
N2 .238(1) .5331(5) -.0134(4) .028(2) Uani yes
C2 .287(1) .5697(7) .0779(7) .039(3) Uani yes
C3 .337(1) .4981(7) .1532(6) .035(3) Uani yes
C4 .332(1) .3859(7) .1337(6) .033(3) Uani yes
S .1539(3) -.0955(1) .1019(1) .0188(5) Uani yes
O5 .0413(7) -.1794(4) .0401(3) .024(2) Uani yes
O6 .3151(7) -.1513(4) .1615(3) .028(2) Uani yes
O7 .0250(7) -.0401(4) .1673(3) .025(2) Uani yes
O8 -.2068(8) .3005(4) .1536(4) .030(2) Uani yes
H1 .25155 .10337 -.12340 .05000 Uiso ?
H2 .43951 .12059 -.11396 .05000 Uiso ?
H3 .57956 .18198 .12551 .05000 Uiso ?
H4 .63246 .16072 .03967 .05000 Uiso ?
H5 .08138 .09894 .16396 .05000 Uiso ?
H6 .03843 .21096 .15839 .05000 Uiso ?
H7 .30045 .63496 .09076 .05000 Uiso ?
H8 .36790 .52189 .20571 .05000 Uiso ?
H9 .37820 .33030 .19010 .05000 Uiso ?
H10 .03890 .40100 -.11730 .05000 Uiso ?
H11 .19406 .43107 -.16662 .05000 Uiso ?
H12 -.07975 .30603 .16117 .05000 Uiso ?
H13 -.19642 .38031 .12580 .05000 Uiso ?

loop_
_atom_type_symbol
_atom_type_scat_dispersion_real
_atom_type_scat_dispersion_imag
_atom_type_scat_source
C .002 .002 Int_Tables_Vol_IV_Tables_2.2B_and_2.3.1
H 0 0 Int_Tables_Vol_IV_Tables_2.2B_and_2.3.1
N .004 .003 Int_Tables_Vol_IV_Tables_2.2B_and_2.3.1
S .11 .124 Int_Tables_Vol_IV_Tables_2.2B_and_2.3.1
O .008 .006 Int_Tables_Vol_IV_Tables_2.2B_and_2.3.1
Co .299 .973 Int_Tables_Vol_IV_Tables_2.2B_and_2.3.1

loop_
_geom_angle_atom_site_label_1
_geom_angle_atom_site_label_2
_geom_angle_atom_site_label_3
_geom_angle_site_symmetry_1
_geom_angle_site_symmetry_3
_geom_angle
_geom_angle_publ_flag
O3 Co O2 . . 97.5(2) yes
O3 Co O5 . 3 88.3(2) ?
O3 Co O1 . . 170.3(2) yes
O3 Co O4 . . 90.2(2) yes
O3 Co N1 . . 86.0(2) yes
O2 Co O5 . 3 173.3(2) yes
O2 Co O1 . . 91.5(2) yes
O2 Co O4 . . 82.9(2) ?
O2 Co N1 . . 92.2(2) ?
O5 Co O1 3 . 82.5(2) yes
O5 Co O4 3 . 93.7(2) ?
O5 Co N1 3 . 91.6(2) yes
O1 Co O4 . . 87.4(2) yes
O1 Co N1 . . 97.2(2) ?
O4 Co N1 . . 173.4(2) yes
H1 O1 H2 . . 103.7(6) ?
H1 O1 Co . . 91.6(4) ?
H2 O1 Co . . 110.5(4) ?
H3 O2 H4 . . 94.6(5) ?
H3 O2 Co . . 116.5(5) ?
H4 O2 Co . . 111.9(4) ?
H6 O3 H5 . . 109.3(6) ?
H6 O3 Co . . 109.4(4) ?
H5 O3 Co . . 96.7(3) ?
S O4 Co . . 134.1(3) ?
C4 N1 C1 . . 116.3(6) ?
C4 N1 Co . . 115.6(5) ?
C1 N1 Co . . 128.0(5) ?
N2 C1 N3 . . 117.8(7) ?
N2 C1 N1 . . 125.0(7) ?
N3 C1 N1 . . 117.3(7) ?
H11 N3 H10 . . 92.0(6) ?
H11 N3 C1 . . 118.6(7) ?
H10 N3 C1 . . 92.5(6) ?
C2 N2 C1 . . 117.4(6) ?
H7 C2 N2 . . 122.4(9) ?
H7 C2 C3 . . 116.0(9) ?
N2 C2 C3 . . 121.4(7) ?
H8 C3 C2 . . 119.2(9) ?
H8 C3 C4 . . 122.4(9) ?
C2 C3 C4 . . 118.4(7) ?
H9 C4 N1 . . 119.4(7) ?
H9 C4 C3 . . 119.1(7) ?
N1 C4 C3 . . 121.5(7) ?
O6 S O5 . . 108.5(3) ?
O6 S O7 . . 109.0(3) ?
O6 S O4 . . 109.6(3) ?
O5 S O7 . . 110.7(3) ?
O5 S O4 . . 108.3(3) ?
O7 S O4 . . 110.8(3) ?
S O5 Co . 3 127.8(3) ?
H12 O8 H13 . . 82.3(4) ?

loop_
_geom_bond_atom_site_label_1
_geom_bond_atom_site_label_2
_geom_bond_site_symmetry_2
_geom_bond_distance
_geom_bond_publ_flag
Co O3 . 2.075(5) yes
Co O2 . 2.080(5) yes
Co O5 3 2.100(5) yes
Co O1 . 2.119(5) yes
Co O4 . 2.169(5) yes
Co N1 . 2.201(6) yes
O1 H1 . .743(5) ?
O1 H2 . .893(5) ?
O2 H3 . .743(5) ?
O2 H4 . 1.006(5) ?
O3 H6 . .741(5) ?
O3 H5 . .951(5) ?
O4 S . 1.490(5) ?
N1 C4 . 1.350(10) ?
N1 C1 . 1.351(9) ?
C1 N2 . 1.343(9) ?
C1 N3 . 1.350(10) ?
N3 H11 . .854(7) ?
N3 H10 . 1.037(7) ?
N2 C2 . 1.340(10) ?
C2 H7 . .811(8) ?
C2 C3 . 1.360(10) ?
C3 H8 . .785(8) ?
C3 C4 . 1.380(10) ?
C4 H9 . 1.049(8) ?
S O6 . 1.464(5) ?
S O5 . 1.483(5) ?
S O7 . 1.483(5) ?
O8 H12 . .863(5) ?
O8 H13 . 1.043(5) ?

loop_
_geom_contact_atom_site_label_1
_geom_contact_atom_site_label_2
_geom_contact_distance
_geom_contact_site_symmetry_2
_geom_contact_publ_flag
H12 H13 1.2616(4) . ?
H1 H2 1.2903(4) . ?
H3 H4 1.2972(6) . ?
H10 H11 1.3654(3) . ?
H5 H6 1.3852(7) . ?
H6 H12 1.4057(5) . ?
O7 H5 1.725(5) . yes
C1 H10 1.734(7) . ?
N2 H13 1.863(6) 3_565 yes
C3 H7 1.868(8) . ?
C2 H8 1.876(9) . ?
O6 H2 1.896(5) 3_655 ?
N2 H7 1.903(6) . ?
C1 H11 1.907(8) . ?
C4 H8 1.920(8) . ?
O8 H6 1.985(5) . ?
O8 H3 2.049(5) 1_455 yes
O7 H1 2.063(5) 3 yes
N1 H9 2.076(6) . ?
C3 H9 2.102(9) . ?
H7 H8 2.1035(7) . ?
O3 H12 2.122(5) . yes
Co H1 2.2650(10) . ?
O4 H4 2.291(5) 3_655 ?
C1 C4 2.290(10) . ?
C1 C2 2.290(10) . ?
N3 N2 2.301(9) . ?
N1 N3 2.302(9) . ?
H8 H9 2.3270(10) . ?
H11 H13 2.3470(10) 3_565 ?
C2 C4 2.360(10) . ?
N2 C3 2.360(10) . ?
C2 H10 2.370(10) 3_565 ?
Co H5 2.3810(10) . ?
N1 C3 2.380(10) . ?
N1 N2 2.389(8) . ?
O5 O6 2.392(6) . ?
O6 O7 2.399(7) . ?
H5 H11 2.4030(10) 4 ?
O4 O5 2.409(7) . ?
O4 O6 2.413(7) . ?
H2 H4 2.4162(9) . ?
H7 H10 2.4187(7) 3_565 ?
Co H6 2.4240(10) . ?
N2 H11 2.434(6) . ?
O5 O7 2.440(7) . ?
O4 O7 2.447(7) . ?
N2 H10 2.452(6) . ?
O8 H4 2.478(5) 1_455 ?
H3 H9 2.4791(7) . ?
Co H3 2.5010(10) . ?
O4 H5 2.540(5) . ?
O3 H9 2.561(5) . ?
S H5 2.566(2) . ?
Co H2 2.5710(10) . ?
O5 H1 2.575(5) 3 ?
O5 H4 2.593(5) 3_655 ?
H6 H13 2.6068(8) . ?
O4 H1 2.625(5) . ?
Co H4 2.6260(10) . ?
O1 O6 2.639(7) 3_655 ?
O3 H11 2.656(5) 4 ?
C1 C3 2.670(10) . ?
N1 H10 2.672(6) . ?
S H4 2.673(2) 3_655 ?
O3 O7 2.673(7) . yes
O4 H2 2.678(5) 3_655 ?
O2 O8 2.683(7) 1_655 yes
N2 C4 2.720(10) . ?
H6 H9 2.7228(7) . ?
O3 O8 2.723(7) . yes
C1 H13 2.731(7) 3_565 ?
H5 H12 2.7310(10) . ?
N1 C2 2.740(10) . ?
O1 O7 2.738(7) 3 yes
H2 H9 2.7490(10) 4_554 ?
O5 H6 2.754(5) 3 ?
O6 H7 2.758(5) 1_545 ?
H3 H12 2.7627(7) 1_655 ?
O6 H9 2.769(5) 2_645 ?
S H2 2.774(2) 3_655 ?
O7 H11 2.778(5) 4 ?
N2 O8 2.779(8) 3_565 yes
O1 O5 2.782(7) 3 ?
O1 H9 2.782(5) 4_554 ?
O6 O8 2.786(7) 2_545 ?
O2 H2 2.804(5) . ?
S H1 2.811(2) 3 ?
O2 O4 2.813(7) . ?
N3 H13 2.826(7) 3_565 ?
O6 H4 2.832(5) 3_655 ?
C3 H10 2.834(9) 3_565 ?
O1 H4 2.834(5) . ?
H3 H13 2.8410(10) 1_655 ?
N2 H10 2.854(7) 3_565 ?
H10 H13 2.8590(10) 3_565 ?
C2 H13 2.870(9) 3_565 ?
O2 O4 2.872(7) 3_655 ?
N1 H6 2.887(6) . ?
O5 H7 2.893(5) 1_545 ?
H1 H9 2.9070(10) 4_554 ?
O3 O5 2.909(7) 3 ?
O3 N1 2.916(8) . ?
N2 H12 2.933(6) 3_565 ?
O2 H9 2.947(5) . ?
O8 H9 2.947(5) 1_455 ?
O5 H10 2.953(5) 3 ?
C4 H6 2.955(8) . ?
O1 O4 2.964(7) . ?
H1 H8 2.9750(10) 4_554 ?
O3 C4 2.980(10) . ?
O1 N3 2.977(9) . ?
H7 H13 2.9940(10) 3_565 ?
C4 H3 2.996(8) . ?
O7 H12 2.996(5) 2_545 ?
N3 H5 2.999(6) 4_554 ?
H4 H12 3.0036(7) 1_655 ?
O5 H5 3.005(5) 3 ?
O3 O4 3.007(7) . ?
O1 O2 3.009(7) . ?
N1 H3 3.009(6) . ?
H3 H8 3.0140(10) 2_645 ?
H2 H8 3.0170(10) 4_554 ?
Co H9 3.0190(10) . ?
C4 H12 3.028(8) . ?
O7 H6 3.038(5) . ?
Co C4 3.038(8) . ?
C1 H7 3.041(7) . ?
H8 H10 3.0511(7) 3_565 ?
H6 H11 3.0530(10) 4 ?
N2 H8 3.054(6) . ?
H5 H10 3.055(2) 4 ?
N1 H11 3.058(6) . ?
O3 N3 3.060(8) 4 ?
C4 H7 3.070(8) . ?
O4 H2 3.071(5) . ?
H4 H13 3.0840(10) 1_655 ?
N1 O5 3.084(7) 3 ?
O2 N1 3.085(8) . ?
N1 H12 3.089(6) . ?
N1 H8 3.094(6) . ?
O6 H12 3.103(5) 2_545 ?
O6 H1 3.108(5) 3_655 ?
O7 H13 3.111(5) 2_545 ?
H4 H7 3.1150(10) 3_665 ?
O4 O5 3.116(7) 3 ?
H9 H12 3.1170(9) . ?
H4 H6 3.1180(8) 1_655 ?
O8 H5 3.122(5) . ?
O2 O3 3.123(7) . ?
H3 H6 3.1306(9) 1_655 ?
H8 H11 3.1409(9) 3_665 ?
O6 H13 3.142(5) 2_545 ?
H9 H13 3.1779(8) 1_655 ?
O2 H8 3.184(5) 2_645 ?
O2 H2 3.187(5) 3_655 ?
O3 H3 3.196(5) . ?
N3 O5 3.197(9) 3 ?
O5 H12 3.200(5) 3 ?
Co C1 3.214(7) . ?
O4 O7 3.223(7) 3 ?
C4 H13 3.228(8) 1_655 ?
Co S 3.230(2) 3 ?
O1 N1 3.241(8) . ?
O8 H11 3.249(5) 3_565 ?
C1 H9 3.251(8) . ?
O3 H10 3.262(5) 4 ?
O7 O8 3.266(7) 2_545 ?
H11 H12 3.273(2) 3_565 ?
O1 H8 3.290(5) 4_554 ?
O4 O4 3.290(7) 3 ?
C3 H11 3.292(9) 3_665 ?
C4 O8 3.290(10) 1_655 ?
O2 H1 3.300(5) 3_655 ?
C2 H9 3.306(8) . ?
H1 H4 3.3174(9) . ?
O7 H2 3.318(5) 3 ?
O1 S 3.319(5) 3 ?
N1 H4 3.321(6) . ?
O3 H13 3.326(5) . ?
N3 H6 3.332(7) 4_554 ?
O5 O8 3.341(7) 3 ?
H1 H5 3.3410(10) 3 ?
O2 H12 3.346(5) 1_655 ?
O4 H3 3.356(5) 3_655 ?
O2 C4 3.360(10) . ?
O2 H1 3.360(5) . ?
C1 N2 3.360(10) 3_565 ?
H6 H10 3.3700(10) 4 ?
O4 S 3.370(5) 3 ?
Co N3 3.372(7) . ?
O3 S 3.372(6) . ?
Co S 3.380(2) . ?
N3 C2 3.390(10) 3_565 ?
N2 N2 3.390(10) 3_565 ?
O6 H8 3.397(5) 2_645 ?
O7 H10 3.400(5) 4 ?
N3 H7 3.403(8) 3_565 ?
C1 C2 3.410(10) 3_665 ?
H2 H3 3.413(2) . ?
S H7 3.414(2) 1_545 ?
O2 H13 3.418(5) 1_655 ?
C3 H1 3.418(8) 4 ?
O4 H4 3.418(5) . ?
O6 H5 3.420(5) . ?
O2 H5 3.422(5) . ?
H4 H5 3.4233(8) 1_655 ?
O7 H8 3.433(5) 2_545 ?
Co H12 3.4390(10) . ?
H2 H7 3.4420(10) 3_665 ?
N3 H1 3.443(7) . ?
O8 H7 3.445(5) 3_565 ?
C4 H1 3.447(8) 4 ?
H5 H9 3.4470(10) . ?
C1 H7 3.453(8) 3_665 ?
C1 H8 3.454(8) . ?
O4 H3 3.455(5) . ?
H1 H4 3.4550(10) 3_655 ?
C4 H2 3.472(8) 4 ?
N3 H7 3.474(7) 3_665 ?
O4 H5 3.476(5) 3 ?
C2 O5 3.480(10) 1_565 ?
Co O7 3.480(5) 3 ?
C1 O5 3.485(9) 3 ?
H4 H9 3.5006(9) . ?
O1 O4 3.509(7) 3_655 ?
C3 H2 3.512(8) 4 ?
N3 C4 3.510(10) . ?
O1 C4 3.515(9) 4_554 ?
N3 C2 3.520(10) . ?
C4 O6 3.532(9) 2_655 ?
O4 H6 3.535(5) . ?
C3 H13 3.538(9) 1_655 ?
N1 H13 3.540(6) . ?
C2 O8 3.540(10) 3_565 ?
Co O7 3.542(5) . ?
C1 C2 3.540(10) 3_565 ?
N1 H7 3.544(6) . ?
O2 H6 3.545(5) 1_655 ?
N3 H8 3.546(8) 3_665 ?
H3 H5 3.5480(10) 1_655 ?
O1 H11 3.549(6) . ?
N3 O7 3.554(8) 4_554 ?
O2 O5 3.556(7) 3_655 ?
S H12 3.557(2) 2_545 ?
C2 O6 3.560(10) 1_565 ?
O6 H3 3.565(5) 2_645 ?
C1 H10 3.567(8) 3_565 ?
O1 C1 3.567(9) . ?
O5 H13 3.569(5) 3 ?
O2 S 3.571(6) 3_655 ?
S O8 3.574(6) 2_545 ?
O1 H10 3.576(6) . ?
H7 H11 3.5800(10) 3_665 ?
O1 H3 3.584(5) . ?
C4 H13 3.591(8) . ?
C4 H10 3.597(8) 3_565 ?
H2 H4 3.598(2) 3_655 ?
N3 C2 3.600(10) 3_665 ?
N3 C3 3.600(10) 3_665 ?
O3 H4 3.602(5) 1_455 ?
O5 H2 3.603(5) 3 ?
N1 H7 3.604(6) 3_665 ?
H10 H12 3.607(2) 3_565 ?
C2 H11 3.613(9) 3_665 ?
C2 H11 3.620(10) 3_565 ?
O5 H3 3.624(5) 3_655 ?
C1 N2 3.630(10) 3_665 ?
N3 H2 3.632(7) . ?
H3 H5 3.6320(10) . ?
O1 S 3.633(5) 3_655 ?
H1 H3 3.636(2) 3_655 ?
C2 H10 3.642(9) . ?
N2 N2 3.640(10) 3_665 ?
O5 H2 3.645(5) 3_655 ?
O1 H7 3.648(5) 3_665 ?
N2 C4 3.650(10) 3_665 ?
N2 C3 3.660(10) 3_665 ?
N2 C2 3.660(10) 3_665 ?
O1 O2 3.668(8) 3_655 ?
C1 C3 3.680(10) 3_665 ?
C3 H12 3.680(9) . ?
N1 H13 3.683(6) 1_655 ?
O2 O6 3.685(7) 3_655 ?
N1 N2 3.690(9) 3_665 ?
O1 C3 3.690(10) 4_554 ?
Co H10 3.694(2) . ?
O3 H3 3.700(5) 1_455 ?
C3 O7 3.700(10) 2 ?
C2 H4 3.704(9) 3_665 ?
O6 H11 3.711(5) 4 ?
N1 C2 3.710(10) 3_665 ?
C1 H7 3.717(7) 3_565 ?
C4 H4 3.721(8) . ?
N3 N2 3.720(10) 3_565 ?
N1 H1 3.723(6) . ?
O4 H1 3.725(5) 3_655 ?
O2 H6 3.731(5) . ?
N1 H5 3.731(6) . ?
N1 H2 3.733(6) . ?
N1 O8 3.736(8) 1_655 ?
S H13 3.739(3) 2_545 ?
S H11 3.740(2) 4 ?
C3 H11 3.744(9) 3_565 ?
C2 H11 3.752(9) . ?
C3 O6 3.752(9) 2_655 ?
C2 H12 3.753(9) 3_565 ?
C1 O8 3.759(9) 3_565 ?
N1 N2 3.762(9) 3_565 ?
C3 H3 3.763(8) 2_655 ?
N2 H9 3.767(6) . ?
O5 H5 3.767(5) . ?
O2 H5 3.773(5) 1_655 ?
Co O4 3.795(5) 3 ?
N1 O8 3.800(8) . ?
N2 C2 3.800(10) 3_565 ?
C4 H10 3.805(8) . ?
C1 H12 3.807(8) . ?
O4 H1 3.812(6) 3 ?
N2 O5 3.822(8) 1_565 ?
N3 O8 3.822(9) 3_565 ?
C1 H13 3.825(8) . ?
N3 H12 3.826(7) 3_565 ?
N3 C3 3.830(10) 3_565 ?
N2 H4 3.830(6) 3_665 ?
C1 C1 3.830(10) 3_565 ?
O8 H10 3.833(5) 3_565 ?
S H5 3.834(2) 3 ?
O4 O4 3.841(8) 3_655 ?
C1 H12 3.844(7) 3_565 ?
O1 O3 3.847(7) 4_554 ?
C4 O8 3.850(10) . ?
O6 H10 3.870(5) 3 ?
O7 H9 3.874(5) 2_545 ?
O1 H6 3.876(5) 4_554 ?
S H6 3.882(2) . ?
O6 H1 3.884(5) 3 ?
C3 H13 3.886(9) . ?
O5 O7 3.888(7) 3 ?
O7 H4 3.889(5) 1_455 ?
O2 H7 3.896(5) 3_665 ?
O2 S 3.896(5) . ?
O7 H6 3.900(5) 2_545 ?
C4 H11 3.901(8) 3_665 ?
O1 H4 3.905(6) 3_655 ?
C1 H8 3.906(8) 3_665 ?
C4 H5 3.907(8) . ?
O4 H6 3.912(5) 3 ?
C3 O8 3.920(10) 1_655 ?
N1 H10 3.919(6) 3_565 ?
O7 H2 3.921(5) 3_655 ?
S H3 3.925(2) 3_655 ?
O5 H11 3.930(5) 3 ?
S H10 3.931(2) 3 ?
S H6 3.935(2) 3 ?
O1 H12 3.936(5) 4_554 ?
C1 H6 3.952(8) . ?
C4 O7 3.950(10) 2 ?
O2 C3 3.966(9) 2_645 ?
O8 H9 3.980(5) . ?
N2 H7 3.985(7) 3_665 ?
O3 O4 3.991(7) 3 ?
O6 H6 3.999(5) 2_545 ?
O6 H8 4.005(6) 1_545 ?
N3 H8 4.006(7) 3_565 ?
O3 H1 4.008(5) 4 ?
S O5 4.009(5) 3 ?
Co O8 4.012(6) . ?
N3 C3 4.010(10) . ?
O2 O6 4.019(8) . ?
C3 H6 4.028(9) . ?
O2 O7 4.029(7) 1_655 ?
S H1 4.032(2) 3_655 ?
S H1 4.034(2) . ?
S S 4.041(3) 3 ?
O2 O3 4.044(7) 1_655 ?
O3 S 4.044(5) 3 ?
S H2 4.076(2) 3 ?
C1 C1 4.080(10) 3_665 ?
S O7 4.115(5) 3 ?
O3 C1 4.119(9) . ?
N1 C2 4.130(10) 3_565 ?
O3 O6 4.135(8) . ?
C4 O5 4.137(9) 3 ?
C2 C4 4.140(10) 3_665 ?
C1 C4 4.140(10) 3_665 ?
C2 C2 4.140(10) 3_665 ?
S H9 4.148(2) 2_645 ?
Co H2 4.163(2) 3_655 ?
C2 S 4.167(9) 1_565 ?
Co H4 4.169(2) 3_655 ?
N2 C4 4.170(10) 3_565 ?
Co O4 4.170(6) 3_655 ?
O2 O5 4.173(7) 3 ?
O1 O3 4.179(7) . ?
O3 C3 4.190(10) . ?
O2 O2 4.192(7) 3_655 ?
N2 C3 4.190(10) 3_565 ?
Co H4 4.193(2) 1_455 ?
C1 C3 4.190(10) 3_565 ?
Co H11 4.199(2) . ?
O2 C1 4.210(9) . ?
Co O6 4.212(5) 3_655 ?
S H8 4.218(2) 2_645 ?
Co O6 4.233(6) . ?
N3 S 4.234(7) 3 ?
C3 O6 4.240(10) 1_565 ?
Co O8 4.248(5) 1_655 ?
N3 N2 4.250(10) 3_665 ?
O5 O8 4.252(7) 2_545 ?
Co H13 4.2810(10) . ?
O2 O6 4.288(7) 2_655 ?
N3 C4 4.300(10) 3_665 ?
O1 C2 4.300(10) 3_665 ?
O1 O6 4.308(7) 3 ?
O4 O8 4.333(7) 3 ?
S O8 4.347(6) 3 ?
C1 N3 4.350(10) 3_565 ?
O3 O7 4.353(7) 2 ?
O2 O7 4.360(7) . ?
C1 O8 4.360(10) . ?
O4 N1 4.362(8) . ?
Co H11 4.367(2) 4 ?
C2 C3 4.370(10) 3_665 ?
Co C3 4.371(9) . ?
O1 O5 4.374(7) 3_655 ?
O1 O4 4.375(8) 3 ?
N1 C1 4.380(10) 3_665 ?
Co O2 4.379(5) 3_655 ?
Co H7 4.3940(10) 3_665 ?
O3 C1 4.396(9) 4 ?
N1 C3 4.400(10) 3_665 ?
Co O5 4.403(5) . ?
O2 C2 4.410(10) 3_665 ?
Co O6 4.418(5) 3 ?
O1 S 4.434(6) . ?
Co N2 4.482(6) . ?
N1 S 4.526(6) 3 ?
N3 S 4.582(7) 4_554 ?
C3 S 4.707(8) 2_655 ?
Co S 4.736(2) 3_655 ?

loop_
_geom_torsion_atom_site_label_1
_geom_torsion_atom_site_label_2
_geom_torsion_atom_site_label_3
_geom_torsion_atom_site_label_4
_geom_torsion_site_symmetry_1
_geom_torsion_site_symmetry_4
_geom_torsion
O2 Co O1 H1 . . 121.1(4)
O2 Co O1 H2 . . 15.8(5)
O3 Co O1 H1 . . -38(2)
O3 Co O1 H2 . . -143.0(10)
O4 Co O1 H1 . . 38.2(4)
O4 Co O1 H2 . . -67.0(5)
N1 Co O1 H1 . . -146.5(4)
N1 Co O1 H2 . . 108.2(5)
O5 Co O1 H1 3 . -55.9(4)
O5 Co O1 H2 3 . -161.2(5)
O1 Co O2 H3 . . 130.4(5)
O1 Co O2 H4 . . 23.2(4)
O3 Co O2 H3 . . -53.1(6)
O3 Co O2 H4 . . -160.3(4)
O4 Co O2 H3 . . -142.4(6)
O4 Co O2 H4 . . 110.4(4)
N1 Co O2 H3 . . 33.1(5)
N1 Co O2 H4 . . -74.1(4)
O5 Co O2 H3 3 . 157.0(10)
O5 Co O2 H4 3 . 50(2)
O1 Co O3 H5 . . 61.0(10)
O1 Co O3 H6 . . -52(2)
O2 Co O3 H5 . . -98.0(3)
O2 Co O3 H6 . . 148.8(5)
O4 Co O3 H5 . . -15.1(3)
O4 Co O3 H6 . . -128.4(5)
N1 Co O3 H5 . . 170.4(4)
N1 Co O3 H6 . . 57.1(5)
O5 Co O3 H5 3 . 78.7(3)
O5 Co O3 H6 3 . -34.6(5)
O1 Co O4 S . . -164.0(4)
O2 Co O4 S . . 104.1(4)
O3 Co O4 S . . 6.6(4)
N1 Co O4 S . . 61(2)
O5 Co O4 S 3 . -81.7(4)
O1 Co N1 C1 . . 34.0(6)
O1 Co N1 C4 . . -149.3(5)
O2 Co N1 C1 . . 125.8(6)
O2 Co N1 C4 . . -57.5(6)
O3 Co N1 C1 . . -136.8(6)
O3 Co N1 C4 . . 39.9(6)
O4 Co N1 C1 . . 168(2)
O4 Co N1 C4 . . -15(2)
O5 Co N1 C1 3 . -48.6(6)
O5 Co N1 C4 3 . 128.1(6)
Co O4 S O5 . . 132.6(4)
Co O4 S O6 . . -109.2(4)
Co O4 S O7 . . 11.1(5)
Co N1 C1 N3 . . -7.0(10)
Co N1 C1 N2 . . 173.7(6)
C4 N1 C1 N3 . . 175.9(7)
C4 N1 C1 N2 . . -3.0(10)
Co N1 C4 C3 . . -173.6(7)
Co N1 C4 H9 . . 9.0(10)
C1 N1 C4 C3 . . 3.0(10)
C1 N1 C4 H9 . . -174.4(7)
N1 C1 N3 H10 . . 103.6(7)
N1 C1 N3 H11 . . -162.8(7)
N2 C1 N3 H10 . . -77.4(8)
N2 C1 N3 H11 . . 16.0(10)
N1 C1 N2 C2 . . .0(10)
N3 C1 N2 C2 . . -178.6(8)
C1 N2 C2 C3 . . 2.0(10)
C1 N2 C2 H7 . . 175.0(10)
N2 C2 C3 C4 . . -1.0(10)
N2 C2 C3 H8 . . 179.0(10)
H7 C2 C3 C4 . . -175.0(10)
H7 C2 C3 H8 . . 5(2)
C2 C3 C4 N1 . . -1.0(10)
C2 C3 C4 H9 . . 176.4(8)
H8 C3 C4 N1 . . 178.5(9)
H8 C3 C4 H9 . . -4(2)
O4 S O5 Co . 3 -79.7(4)
O6 S O5 Co . 3 161.5(3)
O7 S O5 Co . 3 41.9(4)
